data_7151244
loop_
_publ_author_name
'Okuma, Kentaro'
'Koda, Masahiro'
'Maekawa, Shinobu'
'Shioji, Kosei'
'Inoue, Tohru'
'Kurisaki, Tsutomu'
'Wakita, Hisanobu'
'Yokomori, Yoshinobu'

_publ_section_title
;
 Reaction of thioketones with propiolic acids.
;
_journal_issue 14
_journal_name_full 'Organic &amp; biomolecular chemistry'
_journal_page_first 2745
_journal_page_last 2752
_journal_paper_doi 10.1039/b605068a
_journal_volume 4
_journal_year 2006
_chemical_compound_source 'K. Okuma'
_chemical_formula_moiety 'C13 H18 O2 S '
_chemical_formula_sum 'C13 H18 O2 S'
_chemical_formula_weight 238.349
_chemical_name_systematic
;
?
;
_space_group_IT_number 19
_symmetry_cell_setting orthorhombic
_symmetry_space_group_name_Hall 'P 2ac 2ab'
_symmetry_space_group_name_H-M 'P 21 21 21'
_audit_creation_method maXus
_cell_angle_alpha 90.00
_cell_angle_beta 90.00
_cell_angle_gamma 90.00
_cell_formula_units_Z 4
_cell_length_a 7.69(5)
_cell_length_b 9.26(5)
_cell_length_c 17.15(5)
_cell_measurement_reflns_used 25
_cell_measurement_temperature 298
_cell_measurement_theta_max 15.0000
_cell_measurement_theta_min 11.5800
_cell_volume 1221(11)
_computing_cell_refinement 'Enraf Nonius CAD4, 1989'
_computing_data_collection 'Enraf Nonius CAD4, 1989'
_computing_data_reduction 'maXus (Mackay et al., 1999)'
_computing_structure_refinement 'SHELXL-97 (Sheldrick, 1997)'
_diffrn_measured_fraction_theta_full 1.000
_diffrn_measured_fraction_theta_max 1.000
_diffrn_measurement_device 'Enraf Nonius CAD4, 1989'
_diffrn_measurement_method '\w-2\q scan'
_diffrn_orient_matrix_type X=UH
_diffrn_orient_matrix_UB_11 0.04499
_diffrn_orient_matrix_UB_12 0.09637
_diffrn_orient_matrix_UB_13 0.01684
_diffrn_orient_matrix_UB_21 0.11956
_diffrn_orient_matrix_UB_22 -0.04148
_diffrn_orient_matrix_UB_23 0.00504
_diffrn_orient_matrix_UB_31 0.02450
_diffrn_orient_matrix_UB_32 0.02544
_diffrn_orient_matrix_UB_33 -0.05557
_diffrn_radiation_source 'fine-focus sealed tube'
_diffrn_radiation_type ' MoK\a'
_diffrn_radiation_wavelength_id all
_diffrn_reflns_av_R_equivalents 0.033
_diffrn_reflns_limit_h_max 10
_diffrn_reflns_limit_h_min 0
_diffrn_reflns_limit_k_max 13
_diffrn_reflns_limit_k_min 0
_diffrn_reflns_limit_l_max 24
_diffrn_reflns_limit_l_min -23
_diffrn_reflns_number 4013
_diffrn_reflns_theta_full 29.92
_diffrn_reflns_theta_max 29.91
_diffrn_standards_decay_% 4.091
_diffrn_standards_interval_time 5035
_diffrn_standards_number 3
_exptl_absorpt_coefficient_mu 0.248
_exptl_absorpt_correction_T_max 0.988
_exptl_absorpt_correction_T_min 0.904
_exptl_absorpt_correction_type psi-scan
_exptl_crystal_colour Colourless
_exptl_crystal_density_diffrn 1.296
_exptl_crystal_density_method 'not measured'
_exptl_crystal_description Plate
_exptl_crystal_F_000 512.0
_exptl_crystal_size_max 0.40
_exptl_crystal_size_mid 0.30
_exptl_crystal_size_min 0.05
_refine_diff_density_max 0.275
_refine_diff_density_min -0.235
_refine_diff_density_rms 0.051
_refine_ls_abs_structure_details 'Flack H D (1983), Acta Cryst. A39, 876-881'
_refine_ls_abs_structure_Flack -0.10(18)
_refine_ls_extinction_method none
_refine_ls_goodness_of_fit_ref 0.991
_refine_ls_hydrogen_treatment refxyz
_refine_ls_matrix_type full
_refine_ls_number_parameters 145
_refine_ls_number_reflns 2044
_refine_ls_number_restraints 0
_refine_ls_restrained_S_all 0.991
_refine_ls_R_factor_all 0.0781
_refine_ls_R_factor_gt 0.0485
_refine_ls_shift/su_max 0.000
_refine_ls_shift/su_mean 0.000
_refine_ls_structure_factor_coef Fsqd
_refine_ls_weighting_details 'w=1/[\s^2^(Fo^2^)+ (0.1000P)^2^+0.0000P] where P=(Fo^2^+2Fc^2^)/3'
_refine_ls_weighting_scheme calc
_refine_ls_wR_factor_gt 0.1291
_refine_ls_wR_factor_ref 0.1502
_reflns_number_gt 1458
_reflns_number_total 2044
_reflns_threshold_expression >2sigma(I)
_cod_data_source_file b605068a.txt
_cod_data_source_block compound_1
_cod_depositor_comments
;
The following automatic conversions were performed:
'_symmetry_cell_setting' value 'Orthorhombic' changed to 'orthorhombic'
according to '/home/saulius/struct/CIF-dictionaries/cif_core.dic'
dictionary named 'cif_core.dic' version 2.4.1 from 2010-06-29.

Automatic conversion script
Id: cif_fix_enum 1527 2010-12-29 10:47:43Z saulius 

The following automatic conversions were performed:

'_refine_ls_weighting_scheme' value 'calc w=1/[\s^2^(Fo^2^)+
(0.1000P)^2^+0.0000P] where P=(Fo^2^+2Fc^2^)/3' was changed to
'calc'. New tag '_refine_ls_weighting_details' was created. The value
of the new tag was set to 'w=1/[\s^2^(Fo^2^)+ (0.1000P)^2^+0.0000P]
where P=(Fo^2^+2Fc^2^)/3'.

Automatic conversion script
Id: cif_fix_values 3143 2015-03-26 13:38:13Z robertas 
;
_cod_original_cell_volume 1221.(11)
_cod_original_sg_symbol_H-M 'P 21 21 21 '
_cod_original_formula_sum 'C13 H18 O2 S '
_cod_database_code 7151244

loop_
_symmetry_equiv_pos_as_xyz
+X,+Y,+Z
'-X+ 1/2,-Y,+Z+ 1/2'
'+X+ 1/2,-Y+ 1/2,-Z'
'-X,+Y+ 1/2,-Z+ 1/2'

loop_
_atom_site_label
_atom_site_type_symbol
_atom_site_fract_x
_atom_site_fract_y
_atom_site_fract_z
_atom_site_U_iso_or_equiv
_atom_site_adp_type
_atom_site_occupancy
_atom_site_calc_flag
_atom_site_refinement_flags
_atom_site_disorder_assembly
_atom_site_disorder_group
S1 S 0.29459(12) 0.00257(10) -0.00847(4) 0.0542(3) Uani 1 d . . .
O1 O 0.1971(3) -0.1293(2) 0.12183(12) 0.0414(5) Uani 1 d . . .
O2 O 0.2403(5) -0.3581(3) 0.14968(18) 0.0782(9) Uani 1 d . . .
C1 C 0.2830(3) 0.0015(3) 0.09834(13) 0.0361(5) Uani 1 d . . .
C2 C 0.1775(4) 0.1313(3) 0.12973(15) 0.0343(6) Uani 1 d . . .
C3 C 0.2475(5) 0.2670(3) 0.0892(2) 0.0489(8) Uani 1 d . . .
C4 C 0.4334(5) 0.2845(4) 0.1235(2) 0.0586(9) Uani 1 d . . .
C5 C 0.4443(4) 0.1615(4) 0.18250(19) 0.0479(7) Uani 1 d . . .
C6 C 0.4642(4) 0.0197(4) 0.13740(18) 0.0487(7) Uani 1 d . . .
C7 C 0.2561(4) 0.1511(3) 0.21316(15) 0.0372(6) Uani 1 d . . .
C8 C 0.2756(5) -0.2591(4) 0.1069(2) 0.0545(9) Uani 1 d . . .
C9 C 0.3767(6) -0.2696(5) 0.0362(2) 0.0717(12) Uani 1 d . . .
C10 C 0.3786(5) -0.1680(5) -0.0185(2) 0.0713(12) Uani 1 d . . .
C11 C -0.0192(4) 0.1144(3) 0.1231(2) 0.0451(7) Uani 1 d . . .
C12 C 0.2260(5) 0.0273(3) 0.27082(17) 0.0494(8) Uani 1 d . . .
C13 C 0.1926(6) 0.2888(4) 0.2541(2) 0.0559(8) Uani 1 d . . .
H3A H 0.1760 0.3504 0.1011 0.059 Uiso 1 calc R . .
H3B H 0.2515 0.2540 0.0331 0.059 Uiso 1 calc R . .
H4A H 0.5213 0.2743 0.0832 0.070 Uiso 1 calc R . .
H4B H 0.4472 0.3775 0.1487 0.070 Uiso 1 calc R . .
H5 H 0.5318 0.1760 0.2233 0.057 Uiso 1 calc R . .
H6A H 0.4893 -0.0601 0.1723 0.058 Uiso 1 calc R . .
H6B H 0.5557 0.0266 0.0986 0.058 Uiso 1 calc R . .
H9 H 0.4440 -0.3518 0.0286 0.086 Uiso 1 calc R . .
H10 H 0.4296 -0.1913 -0.0660 0.086 Uiso 1 calc R . .
H11A H -0.0509 0.1043 0.0693 0.054 Uiso 1 calc R . .
H11B H -0.0752 0.1981 0.1446 0.054 Uiso 1 calc R . .
H11C H -0.0554 0.0301 0.1514 0.054 Uiso 1 calc R . .
H12A H 0.2358 -0.0633 0.2440 0.059 Uiso 1 calc R . .
H12B H 0.1119 0.0357 0.2931 0.059 Uiso 1 calc R . .
H12C H 0.3115 0.0318 0.3115 0.059 Uiso 1 calc R . .
H13A H 0.2573 0.3028 0.3014 0.067 Uiso 1 calc R . .
H13B H 0.0712 0.2795 0.2662 0.067 Uiso 1 calc R . .
H13C H 0.2097 0.3702 0.2204 0.067 Uiso 1 calc R . .

loop_
_atom_site_aniso_label
_atom_site_aniso_U_11
_atom_site_aniso_U_22
_atom_site_aniso_U_33
_atom_site_aniso_U_23
_atom_site_aniso_U_13
_atom_site_aniso_U_12
S1 0.0585(5) 0.0702(5) 0.0338(3) -0.0008(4) 0.0030(3) 0.0018(5)
O1 0.0467(11) 0.0324(10) 0.0452(10) -0.0011(8) 0.0005(11) 0.0043(10)
O2 0.105(2) 0.0370(11) 0.0921(19) 0.0039(14) -0.0118(19) 0.0123(16)
C1 0.0373(12) 0.0404(13) 0.0307(10) 0.0016(11) 0.0002(10) 0.0022(15)
C2 0.0343(13) 0.0333(12) 0.0352(12) 0.0046(10) -0.0022(12) -0.0008(12)
C3 0.056(2) 0.0387(15) 0.0514(17) 0.0113(13) -0.0037(15) -0.0103(15)
C4 0.0541(19) 0.0562(19) 0.065(2) 0.0036(17) 0.0023(18) -0.0230(17)
C5 0.0385(15) 0.0580(18) 0.0472(15) -0.0052(15) -0.0104(13) -0.0074(16)
C6 0.0330(13) 0.065(2) 0.0482(14) -0.0043(15) -0.0061(12) 0.0045(15)
C7 0.0394(14) 0.0373(13) 0.0348(12) -0.0018(11) -0.0038(10) -0.0016(12)
C8 0.059(2) 0.0399(15) 0.0644(19) -0.0098(15) -0.0165(19) 0.0101(16)
C9 0.074(3) 0.072(3) 0.069(2) -0.024(2) -0.003(2) 0.030(2)
C10 0.067(2) 0.095(3) 0.0520(19) -0.026(2) 0.0072(19) 0.016(2)
C11 0.0353(13) 0.0451(16) 0.0549(17) 0.0014(14) -0.0056(13) 0.0023(13)
C12 0.0597(18) 0.0546(19) 0.0340(12) 0.0004(12) -0.0027(13) 0.0021(16)
C13 0.063(2) 0.0484(17) 0.0561(18) -0.0144(14) 0.0026(17) -0.0002(18)

loop_
_atom_type_symbol
_atom_type_description
_atom_type_scat_dispersion_real
_atom_type_scat_dispersion_imag
_atom_type_scat_source
C C 0.0033 0.0016 'International Tables Vol C Tables 4.2.6.8 and 6.1.1.4'
H H 0.0000 0.0000 'International Tables Vol C Tables 4.2.6.8 and 6.1.1.4'
O O 0.0106 0.0060 'International Tables Vol C Tables 4.2.6.8 and 6.1.1.4'
S S 0.1246 0.1234 'International Tables Vol C Tables 4.2.6.8 and 6.1.1.4'

loop_
_diffrn_attenuator_code
_diffrn_attenuator_scale
1 19.200

loop_
_diffrn_radiation_wavelength
0.71069

loop_
_geom_angle_atom_site_label_1
_geom_angle_atom_site_label_2
_geom_angle_atom_site_label_3
_geom_angle
_geom_angle_site_symmetry_1
_geom_angle_site_symmetry_3
_geom_angle_publ_flag
C10 S1 C1 96.5(3) . . ?
C8 O1 C1 119.0(5) . . ?
O1 C1 C2 108.5(4) . . ?
O1 C1 C6 112.5(3) . . ?
C2 C1 C6 103.6(4) . . ?
O1 C1 S1 107.9(3) . . ?
C2 C1 S1 111.7(3) . . ?
C6 C1 S1 112.7(3) . . ?
C11 C2 C3 113.5(3) . . ?
C11 C2 C1 114.5(4) . . ?
C3 C2 C1 107.2(4) . . ?
C11 C2 C7 117.6(3) . . ?
C3 C2 C7 100.5(3) . . ?
C1 C2 C7 101.9(3) . . ?
C2 C3 C4 103.7(4) . . ?
C5 C4 C3 102.9(3) . . ?
C4 C5 C6 108.1(4) . . ?
C4 C5 C7 102.8(3) . . ?
C6 C5 C7 102.2(3) . . ?
C5 C6 C1 102.8(3) . . ?
C12 C7 C13 106.2(4) . . ?
C12 C7 C5 114.1(3) . . ?
C13 C7 C5 113.7(4) . . ?
C12 C7 C2 116.4(3) . . ?
C13 C7 C2 113.1(3) . . ?
C5 C7 C2 93.3(4) . . ?
O2 C8 O1 117.1(5) . . ?
O2 C8 C9 125.5(4) . . ?
O1 C8 C9 117.0(4) . . ?
C10 C9 C8 123.5(4) . . ?
C9 C10 S1 125.3(4) . . ?
C2 C3 H3A 111.0 . . ?
C4 C3 H3A 111.0 . . ?
C2 C3 H3B 111.0 . . ?
C4 C3 H3B 111.0 . . ?
H3A C3 H3B 109.0 . . ?
C5 C4 H4A 111.2 . . ?
C3 C4 H4A 111.2 . . ?
C5 C4 H4B 111.2 . . ?
C3 C4 H4B 111.2 . . ?
H4A C4 H4B 109.1 . . ?
C4 C5 H5 114.2 . . ?
C6 C5 H5 114.2 . . ?
C7 C5 H5 114.2 . . ?
C5 C6 H6A 111.2 . . ?
C1 C6 H6A 111.2 . . ?
C5 C6 H6B 111.2 . . ?
C1 C6 H6B 111.2 . . ?
H6A C6 H6B 109.1 . . ?
C10 C9 H9 118.3 . . ?
C8 C9 H9 118.3 . . ?
C9 C10 H10 117.4 . . ?
S1 C10 H10 117.4 . . ?
C2 C11 H11A 109.5 . . ?
C2 C11 H11B 109.5 . . ?
H11A C11 H11B 109.5 . . ?
C2 C11 H11C 109.5 . . ?
H11A C11 H11C 109.5 . . ?
H11B C11 H11C 109.5 . . ?
C7 C12 H12A 109.5 . . ?
C7 C12 H12B 109.5 . . ?
H12A C12 H12B 109.5 . . ?
C7 C12 H12C 109.5 . . ?
H12A C12 H12C 109.5 . . ?
H12B C12 H12C 109.5 . . ?
C7 C13 H13A 109.5 . . ?
C7 C13 H13B 109.5 . . ?
H13A C13 H13B 109.5 . . ?
C7 C13 H13C 109.5 . . ?
H13A C13 H13C 109.5 . . ?
H13B C13 H13C 109.5 . . ?

loop_
_geom_bond_atom_site_label_1
_geom_bond_atom_site_label_2
_geom_bond_distance
_geom_bond_site_symmetry_2
_geom_bond_publ_flag
S1 C10 1.716(9) . ?
S1 C1 1.834(6) . ?
O1 C8 1.370(7) . ?
O1 C1 1.438(7) . ?
O2 C8 1.205(7) . ?
C1 C2 1.546(8) . ?
C1 C6 1.555(9) . ?
C2 C11 1.525(11) . ?
C2 C3 1.534(7) . ?
C2 C7 1.564(6) . ?
C3 C4 1.554(10) . ?
C4 C5 1.526(7) . ?
C5 C6 1.533(8) . ?
C5 C7 1.542(10) . ?
C7 C12 1.532(7) . ?
C7 C13 1.536(8) . ?
C8 C9 1.443(7) . ?
C9 C10 1.329(8) . ?
C3 H3A 0.9700 . ?
C3 H3B 0.9700 . ?
C4 H4A 0.9700 . ?
C4 H4B 0.9700 . ?
C5 H5 0.9800 . ?
C6 H6A 0.9700 . ?
C6 H6B 0.9700 . ?
C9 H9 0.9300 . ?
C10 H10 0.9300 . ?
C11 H11A 0.9600 . ?
C11 H11B 0.9600 . ?
C11 H11C 0.9600 . ?
C12 H12A 0.9600 . ?
C12 H12B 0.9600 . ?
C12 H12C 0.9600 . ?
C13 H13A 0.9600 . ?
C13 H13B 0.9600 . ?
C13 H13C 0.9600 . ?

loop_
_cod_related_entry_id
_cod_related_entry_database
_cod_related_entry_code
1 ChemSpider 9732521
